data_2238789
loop_
_publ_author_name
'Sreenivasa, S.'
'Mohan, N. R.'
'Kumar, Vijith'
'Palakshamurthy, B. S.'
'Arunakumar, D. B.'
'Suchetan, P. A.'

_publ_section_title
;
 4-Methoxy-<i>N</i>-(pyridin-4-ylmethyl)-3-(trifluoromethyl)benzamide
 monohydrate
;
_journal_issue 11
_journal_name_full 'Acta Crystallographica Section E'
_journal_page_first o1717
_journal_page_last o1718
_journal_paper_doi 10.1107/S1600536813029103
_journal_volume 69
_journal_year 2013
_chemical_formula_iupac 'C15 H13 F3 N2 O2, H2 O'
_chemical_formula_moiety 'C15 H13 F3 N2 O2, H2 O'
_chemical_formula_sum 'C15 H15 F3 N2 O3'
_chemical_formula_weight 328.29
_chemical_melting_point 485
_chemical_name_systematic
;
4-Methoxy-<i>N</i>-(pyridin-4-ylmethyl)-3-(trifluoromethyl)benzamide monohydrate
;
_space_group_IT_number 2
_symmetry_cell_setting triclinic
_symmetry_space_group_name_Hall '-P 1'
_symmetry_space_group_name_H-M 'P -1'
_atom_sites_solution_hydrogens geom
_atom_sites_solution_primary direct
_atom_sites_solution_secondary difmap
_audit_creation_method SHELXL-97
_cell_angle_alpha 104.071(10)
_cell_angle_beta 99.672(10)
_cell_angle_gamma 97.210(10)
_cell_formula_units_Z 2
_cell_length_a 7.2687(13)
_cell_length_b 7.8758(14)
_cell_length_c 14.177(3)
_cell_measurement_reflns_used 1167
_cell_measurement_temperature 296(2)
_cell_measurement_theta_max 25.0
_cell_measurement_theta_min 1.5
_cell_volume 764.2(3)
_computing_cell_refinement 'APEX2 and SAINT-Plus (Bruker, 2009)'
_computing_data_collection 'APEX2 (Bruker, 2009)'
_computing_data_reduction 'SAINT-Plus and XPREP (Bruker, 2009)'
_computing_molecular_graphics 'Mercury (Macrae <i>et al.</i>, 2008)'
_computing_publication_material 'SHELXL97 (Sheldrick, 2008)'
_computing_structure_refinement 'SHELXL97 (Sheldrick, 2008)'
_computing_structure_solution 'SHELXS97 (Sheldrick, 2008)'
_diffrn_ambient_temperature 296(2)
_diffrn_measured_fraction_theta_full 0.995
_diffrn_measured_fraction_theta_max 0.995
_diffrn_measurement_device_type 'Bruker APEXII CCD'
_diffrn_measurement_method '\f and \w scans'
_diffrn_radiation_monochromator graphite
_diffrn_radiation_source 'fine-focus sealed tube'
_diffrn_radiation_type MoK\a
_diffrn_radiation_wavelength 0.71073
_diffrn_reflns_av_R_equivalents 0.0000
_diffrn_reflns_av_sigmaI/netI 0.0497
_diffrn_reflns_limit_h_max 8
_diffrn_reflns_limit_h_min -8
_diffrn_reflns_limit_k_max 9
_diffrn_reflns_limit_k_min -9
_diffrn_reflns_limit_l_max 16
_diffrn_reflns_limit_l_min -16
_diffrn_reflns_number 11967
_diffrn_reflns_theta_full 25.00
_diffrn_reflns_theta_max 25.00
_diffrn_reflns_theta_min 1.51
_diffrn_standards_decay_% 1
_diffrn_standards_interval_count 2
_diffrn_standards_number 1012
_exptl_absorpt_coefficient_mu 0.124
_exptl_absorpt_correction_T_max 0.973
_exptl_absorpt_correction_T_min 0.959
_exptl_absorpt_correction_type psi-scan
_exptl_absorpt_process_details '(SADABS; Bruker, 2009)'
_exptl_crystal_colour colourless
_exptl_crystal_density_diffrn 1.427
_exptl_crystal_density_method 'not measured'
_exptl_crystal_description prism
_exptl_crystal_F_000 340
_exptl_crystal_size_max 0.34
_exptl_crystal_size_mid 0.28
_exptl_crystal_size_min 0.22
_refine_diff_density_max 0.357
_refine_diff_density_min -0.336
_refine_ls_extinction_method none
_refine_ls_goodness_of_fit_ref 1.064
_refine_ls_hydrogen_treatment constr
_refine_ls_matrix_type full
_refine_ls_number_parameters 212
_refine_ls_number_reflns 11967
_refine_ls_number_restraints 0
_refine_ls_restrained_S_all 1.064
_refine_ls_R_factor_all 0.0588
_refine_ls_R_factor_gt 0.0476
_refine_ls_shift/su_max 0.001
_refine_ls_shift/su_mean 0.000
_refine_ls_structure_factor_coef Fsqd
_refine_ls_weighting_details 'calc w=1/[\s^2^(Fo^2^)+(0.0568P)^2^+0.2647P] where P=(Fo^2^+2Fc^2^)/3'
_refine_ls_weighting_scheme calc
_refine_ls_wR_factor_gt 0.1259
_refine_ls_wR_factor_ref 0.1352
_reflns_number_gt 9619
_reflns_number_total 11967
_reflns_threshold_expression I>2\s(I)
_cod_data_source_file sj5360.cif
_cod_data_source_block I
_cod_original_cell_volume 764.2(2)
_cod_database_code 2238789

loop_
_symmetry_equiv_pos_as_xyz
'x, y, z'
'-x, -y, -z'

loop_
_atom_site_type_symbol
_atom_site_label
_atom_site_fract_x
_atom_site_fract_y
_atom_site_fract_z
_atom_site_U_iso_or_equiv
_atom_site_adp_type
_atom_site_calc_flag
_atom_site_refinement_flags
_atom_site_occupancy
_atom_site_symmetry_multiplicity
C C4 0.20712(13) -0.16715(12) 0.35758(7) 0.0408(2) Uani d . 1 1
C C1 0.26262(13) 0.00741(12) 0.56032(7) 0.0417(3) Uani d . 1 1
C C6 0.24913(15) 0.10202(13) 0.48940(8) 0.0468(3) Uani d . 1 1
H H6 0.2589 0.2249 0.5092 0.056 Uiso calc R 1 1
C C5 0.22150(14) 0.01550(13) 0.39008(8) 0.0468(3) Uani d . 1 1
H H5 0.2123 0.0812 0.3437 0.056 Uiso calc R 1 1
C C7 0.2577(2) -0.28518(15) 0.60207(9) 0.0678(4) Uani d . 1 1
C C3 0.22117(14) -0.26116(13) 0.42910(8) 0.0471(3) Uani d . 1 1
H H3 0.2120 -0.3840 0.4090 0.057 Uiso calc R 1 1
C C11 0.32767(14) -0.24851(13) 0.04242(7) 0.0430(3) Uani d . 1 1
C C12 0.49099(15) -0.13759(13) 0.09862(7) 0.0471(3) Uani d . 1 1
H H12 0.4928 -0.0702 0.1626 0.057 Uiso calc R 1 1
C C9 0.18106(15) -0.26938(14) 0.25155(8) 0.0488(3) Uani d . 1 1
C C2 0.24823(14) -0.17729(13) 0.52871(8) 0.0452(3) Uani d . 1 1
C C10 0.14376(16) -0.26534(16) 0.07791(8) 0.0605(3) Uani d . 1 1
H H10A 0.0539 -0.2148 0.0390 0.073 Uiso calc R 1 1
H H10B 0.0931 -0.3906 0.0649 0.073 Uiso calc R 1 1
C C13 0.65231(16) -0.12678(14) 0.05948(8) 0.0538(3) Uani d . 1 1
H H13 0.7607 -0.0502 0.0988 0.065 Uiso calc R 1 1
C C8 0.30246(17) 0.26947(13) 0.69388(8) 0.0567(3) Uani d . 1 1
H H8A 0.4111 0.3276 0.6766 0.085 Uiso calc R 1 1
H H8B 0.3154 0.3032 0.7648 0.085 Uiso calc R 1 1
H H8C 0.1901 0.3042 0.6635 0.085 Uiso calc R 1 1
C C14 0.50371(19) -0.32623(15) -0.08476(9) 0.0641(3) Uani d . 1 1
H H14 0.5059 -0.3927 -0.1484 0.077 Uiso calc R 1 1
C C15 0.33680(17) -0.34444(14) -0.05187(8) 0.0558(3) Uani d . 1 1
H H15 0.2301 -0.4212 -0.0929 0.067 Uiso calc R 1 1
N N1 0.15688(12) -0.18044(12) 0.18228(6) 0.0520(2) Uani d . 1 1
H HN1 0.1489 -0.0696 0.2003 0.062 Uiso calc R 1 1
N N2 0.66248(14) -0.21897(12) -0.03090(7) 0.0586(3) Uani d . 1 1
O O1 0.28861(11) 0.08100(9) 0.65917(5) 0.0556(2) Uani d . 1 1
O O3 0.89123(14) -0.17560(10) -0.17013(7) 0.0713(3) Uani d G 1 1
H H1O 0.8411 -0.1809 -0.1207 0.107 Uiso d G 1 1
H H2O 0.8934 -0.2802 -0.2039 0.107 Uiso d G 1 1
O O2 0.18367(14) -0.43033(10) 0.22891(6) 0.0790(3) Uani d . 1 1
F F1 0.12080(15) -0.27319(12) 0.65342(7) 0.1170(3) Uani d . 1 1
F F2 0.41714(13) -0.23917(11) 0.67010(6) 0.1046(3) Uani d . 1 1
F F3 0.24329(18) -0.45486(10) 0.55973(6) 0.1459(5) Uani d . 1 1

loop_
_atom_site_aniso_label
_atom_site_aniso_U_11
_atom_site_aniso_U_22
_atom_site_aniso_U_33
_atom_site_aniso_U_12
_atom_site_aniso_U_13
_atom_site_aniso_U_23
C4 0.0431(6) 0.0365(6) 0.0412(6) 0.0039(5) 0.0103(5) 0.0078(5)
C1 0.0483(6) 0.0381(6) 0.0362(6) 0.0054(5) 0.0060(5) 0.0083(5)
C6 0.0653(7) 0.0322(6) 0.0415(7) 0.0077(5) 0.0093(5) 0.0091(5)
C5 0.0609(7) 0.0417(6) 0.0386(7) 0.0070(5) 0.0096(5) 0.0136(5)
C7 0.1090(11) 0.0452(8) 0.0500(8) 0.0187(7) 0.0111(8) 0.0155(6)
C3 0.0574(7) 0.0307(6) 0.0511(7) 0.0058(5) 0.0106(5) 0.0082(5)
C11 0.0548(6) 0.0382(6) 0.0346(6) 0.0066(5) 0.0068(5) 0.0092(5)
C12 0.0563(7) 0.0476(6) 0.0328(6) 0.0076(5) 0.0047(5) 0.0060(5)
C9 0.0508(6) 0.0430(7) 0.0475(7) 0.0026(5) 0.0119(5) 0.0045(6)
C2 0.0566(7) 0.0360(6) 0.0444(7) 0.0081(5) 0.0089(5) 0.0142(5)
C10 0.0565(7) 0.0739(8) 0.0378(7) -0.0006(6) 0.0064(5) -0.0013(6)
C13 0.0532(7) 0.0541(7) 0.0490(7) 0.0039(5) 0.0024(6) 0.0124(6)
C8 0.0814(8) 0.0411(6) 0.0421(7) 0.0100(6) 0.0077(6) 0.0048(5)
C14 0.0830(9) 0.0553(8) 0.0476(7) 0.0037(7) 0.0236(7) -0.0009(6)
C15 0.0655(8) 0.0478(7) 0.0425(7) -0.0041(6) 0.0120(6) -0.0029(5)
N1 0.0636(6) 0.0506(5) 0.0366(5) 0.0064(4) 0.0126(4) 0.0026(4)
N2 0.0638(6) 0.0549(6) 0.0572(7) 0.0086(5) 0.0185(5) 0.0120(5)
O1 0.0865(6) 0.0409(4) 0.0364(4) 0.0108(4) 0.0067(4) 0.0091(3)
O3 0.0933(6) 0.0590(5) 0.0690(6) 0.0117(5) 0.0364(5) 0.0185(4)
O2 0.1277(8) 0.0419(5) 0.0609(6) 0.0138(5) 0.0235(5) -0.0004(4)
F1 0.1480(8) 0.1277(8) 0.1152(7) 0.0268(6) 0.0619(7) 0.0820(6)
F2 0.1252(7) 0.1093(7) 0.0871(6) 0.0239(5) -0.0084(5) 0.0600(5)
F3 0.3145(16) 0.0451(5) 0.0806(6) 0.0383(6) 0.0229(7) 0.0305(4)

loop_
_atom_type_symbol
_atom_type_description
_atom_type_scat_dispersion_real
_atom_type_scat_dispersion_imag
_atom_type_scat_source
C C 0.0033 0.0016 'International Tables Vol C Tables 4.2.6.8 and 6.1.1.4'
N N 0.0061 0.0033 'International Tables Vol C Tables 4.2.6.8 and 6.1.1.4'
O O 0.0106 0.0060 'International Tables Vol C Tables 4.2.6.8 and 6.1.1.4'
F F 0.0171 0.0103 'International Tables Vol C Tables 4.2.6.8 and 6.1.1.4'
H H 0.0000 0.0000 'International Tables Vol C Tables 4.2.6.8 and 6.1.1.4'

loop_
_geom_angle_atom_site_label_1
_geom_angle_atom_site_label_2
_geom_angle_atom_site_label_3
_geom_angle
C5 C4 C3 117.63(9)
C5 C4 C9 124.51(9)
C3 C4 C9 117.85(9)
O1 C1 C6 124.57(9)
O1 C1 C2 116.78(8)
C6 C1 C2 118.65(9)
C5 C6 C1 120.53(9)
C5 C6 H6 119.7
C1 C6 H6 119.7
C6 C5 C4 121.53(9)
C6 C5 H5 119.2
C4 C5 H5 119.2
F3 C7 F2 106.29(11)
F3 C7 F1 105.41(12)
F2 C7 F1 104.90(11)
F3 C7 C2 112.39(10)
F2 C7 C2 113.54(11)
F1 C7 C2 113.58(10)
C2 C3 C4 121.74(9)
C2 C3 H3 119.1
C4 C3 H3 119.1
C12 C11 C15 116.65(10)
C12 C11 C10 123.31(10)
C15 C11 C10 120.02(9)
C11 C12 C13 119.61(10)
C11 C12 H12 120.2
C13 C12 H12 120.2
O2 C9 N1 121.38(10)
O2 C9 C4 120.76(10)
N1 C9 C4 117.85(9)
C3 C2 C1 119.91(9)
C3 C2 C7 119.49(9)
C1 C2 C7 120.59(10)
N1 C10 C11 115.26(9)
N1 C10 H10A 108.5
C11 C10 H10A 108.5
N1 C10 H10B 108.5
C11 C10 H10B 108.5
H10A C10 H10B 107.5
N2 C13 C12 124.12(10)
N2 C13 H13 117.9
C12 C13 H13 117.9
O1 C8 H8A 109.5
O1 C8 H8B 109.5
H8A C8 H8B 109.5
O1 C8 H8C 109.5
H8A C8 H8C 109.5
H8B C8 H8C 109.5
N2 C14 C15 123.86(11)
N2 C14 H14 118.1
C15 C14 H14 118.1
C14 C15 C11 119.91(11)
C14 C15 H15 120.0
C11 C15 H15 120.0
C9 N1 C10 121.98(10)
C9 N1 HN1 119.0
C10 N1 HN1 119.0
C13 N2 C14 115.85(10)
C1 O1 C8 118.17(7)
H1O O3 H2O 109.5

loop_
_geom_bond_atom_site_label_1
_geom_bond_atom_site_label_2
_geom_bond_distance
C4 C5 1.3843(13)
C4 C3 1.3914(13)
C4 C9 1.4903(14)
C1 O1 1.3506(12)
C1 C6 1.3875(14)
C1 C2 1.3989(13)
C6 C5 1.3753(14)
C6 H6 0.9300
C5 H5 0.9300
C7 F3 1.3079(13)
C7 F2 1.3240(15)
C7 F1 1.3279(16)
C7 C2 1.4929(15)
C3 C2 1.3746(14)
C3 H3 0.9300
C11 C12 1.3750(14)
C11 C15 1.3832(14)
C11 C10 1.5072(15)
C12 C13 1.3808(15)
C12 H12 0.9300
C9 O2 1.2331(12)
C9 N1 1.3392(13)
C10 N1 1.4495(13)
C10 H10A 0.9700
C10 H10B 0.9700
C13 N2 1.3295(14)
C13 H13 0.9300
C8 O1 1.4305(12)
C8 H8A 0.9600
C8 H8B 0.9600
C8 H8C 0.9600
C14 N2 1.3319(15)
C14 C15 1.3743(16)
C14 H14 0.9300
C15 H15 0.9300
N1 HN1 0.8600
O3 H1O 0.8499
O3 H2O 0.8500

loop_
_geom_hbond_atom_site_label_D
_geom_hbond_atom_site_label_H
_geom_hbond_atom_site_label_A
_geom_hbond_site_symmetry_A
_geom_hbond_distance_DH
_geom_hbond_distance_HA
_geom_hbond_distance_DA
_geom_hbond_angle_DHA
N1 HN1 O3 2_655 0.86 2.12 2.9119(14) 152
O3 H1O N2 1 0.85 2.01 2.8402(15) 166
O3 H2O O2 2_645 0.85 2.20 2.9646(13) 149
C6 H6 F3 1_565 0.93 2.46 3.3963(15) 173

loop_
_geom_torsion_atom_site_label_1
_geom_torsion_atom_site_label_2
_geom_torsion_atom_site_label_3
_geom_torsion_atom_site_label_4
_geom_torsion
O1 C1 C6 C5 -179.63(9)
C2 C1 C6 C5 0.23(15)
C1 C6 C5 C4 -0.29(16)
C3 C4 C5 C6 0.15(15)
C9 C4 C5 C6 -178.73(10)
C5 C4 C3 C2 0.05(15)
C9 C4 C3 C2 179.00(9)
C15 C11 C12 C13 0.16(14)
C10 C11 C12 C13 -178.37(9)
C5 C4 C9 O2 174.51(10)
C3 C4 C9 O2 -4.36(15)
C5 C4 C9 N1 -4.80(15)
C3 C4 C9 N1 176.33(9)
C4 C3 C2 C1 -0.10(16)
C4 C3 C2 C7 178.57(10)
O1 C1 C2 C3 179.83(9)
C6 C1 C2 C3 -0.04(15)
O1 C1 C2 C7 1.17(15)
C6 C1 C2 C7 -178.69(10)
F3 C7 C2 C3 1.81(18)
F2 C7 C2 C3 122.49(12)
F1 C7 C2 C3 -117.75(12)
F3 C7 C2 C1 -179.53(12)
F2 C7 C2 C1 -58.85(15)
F1 C7 C2 C1 60.90(15)
C12 C11 C10 N1 -10.41(15)
C15 C11 C10 N1 171.11(10)
C11 C12 C13 N2 -0.43(16)
N2 C14 C15 C11 -0.26(18)
C12 C11 C15 C14 0.16(15)
C10 C11 C15 C14 178.74(10)
O2 C9 N1 C10 -3.73(16)
C4 C9 N1 C10 175.58(9)
C11 C10 N1 C9 -93.86(12)
C12 C13 N2 C14 0.33(16)
C15 C14 N2 C13 0.02(17)
C6 C1 O1 C8 0.32(15)
C2 C1 O1 C8 -179.53(9)
